data_8104686
loop_
_publ_author_name
'Bouhali, Amira'
'Dridi, Rawiya'
'Boudaren, Chaouki'
'Boudraa, Mhamed'
'Merazig, Hocine'

_publ_section_title
;
 Crystal structure of poly[(\m2-aqua-tetraaqua-(\m3-glutarato-\k4
 O,O&#x2032;:O&#x2032;:O&#x2032;&#x2032;)-(\m5-glutarato-\k6
 O:O,O&#x2032;:O&#x2032;:O&#x2032;&#x2032;:O&#x2032;&#x2032;&#x2032;)distrontium(II)],
 C10H22O13Sr2
;
_journal_issue 4
_journal_name_full 'Zeitschrift f\"ur Kristallographie - New Crystal Structures'
_journal_page_first 705
_journal_page_last 707
_journal_paper_doi 10.1515/ncrs-2021-0050
_journal_volume 236
_journal_year 2021
_chemical_formula_moiety 'C10  O13  Sr2  H22'
_chemical_formula_sum 'C10 H22 O13 Sr2'
_chemical_formula_weight 525.51
_space_group_IT_number 14
_space_group_name_Hall '-P 2ybc'
_space_group_name_H-M_alt 'P 1 21/c 1'
_symmetry_cell_setting monoclinic
_symmetry_Int_Tables_number 14
_symmetry_space_group_name_Hall '-P 2ybc'
_symmetry_space_group_name_H-M 'P 1 21/c 1'
_atom_sites_solution_hydrogens mixed
_cell_angle_alpha 90
_cell_angle_beta 104.958(4)
_cell_angle_gamma 90
_cell_formula_units_Z 4
_cell_length_a 13.9371(13)
_cell_length_b 14.3873(14)
_cell_length_c 9.1536(8)
_cell_measurement_reflns_used 9990
_cell_measurement_temperature 293(2)
_cell_measurement_theta_max 27.499
_cell_measurement_theta_min 5.023
_cell_measurement_wavelength 0.71073
_cell_volume 1773.3(3)
_computing_molecular_graphics 'Ortep for Windows (Farrugia, 2012)'
_computing_publication_material 'WinGX publication routines (Farrugia, 2012)'
_computing_structure_refinement 'SHELXL-2014/7 (Sheldrick, 2014)'
_diffrn_ambient_temperature 293(2)
_diffrn_measured_fraction_theta_full 0.992
_diffrn_measured_fraction_theta_max 0.992
_diffrn_measurement_device_type 'Bruker APEXII'
_diffrn_radiation_monochromator graphite
_diffrn_radiation_probe x-ray
_diffrn_radiation_type MoK\a
_diffrn_radiation_wavelength 0.71073
_diffrn_reflns_av_R_equivalents 0.0688
_diffrn_reflns_av_unetI/netI 0.0447
_diffrn_reflns_Laue_measured_fraction_full 0.992
_diffrn_reflns_Laue_measured_fraction_max 0.992
_diffrn_reflns_limit_h_max 18
_diffrn_reflns_limit_h_min -16
_diffrn_reflns_limit_k_max 18
_diffrn_reflns_limit_k_min -18
_diffrn_reflns_limit_l_max 11
_diffrn_reflns_limit_l_min -11
_diffrn_reflns_number 23735
_diffrn_reflns_point_group_measured_fraction_full 0.992
_diffrn_reflns_point_group_measured_fraction_max 0.992
_diffrn_reflns_theta_full 27.499
_diffrn_reflns_theta_max 27.499
_diffrn_reflns_theta_min 5.023
_exptl_absorpt_correction_T_max 0.7476
_exptl_absorpt_correction_T_min 0.6251
_exptl_absorpt_correction_type multi-scan
_exptl_absorpt_process_details 'SADABS (Bruker, 2002)'
_exptl_crystal_colour colourless
_exptl_crystal_density_diffrn 1.968
_exptl_crystal_density_method 'not measured'
_exptl_crystal_description block
_exptl_crystal_F_000 1048
_exptl_crystal_size_max 0.13
_exptl_crystal_size_mid 0.10
_exptl_crystal_size_min 0.06
_refine_diff_density_max 0.616
_refine_diff_density_min -0.544
_refine_diff_density_rms 0.112
_refine_ls_extinction_method none
_refine_ls_goodness_of_fit_ref 1.024
_refine_ls_hydrogen_treatment constr
_refine_ls_matrix_type full
_refine_ls_number_constraints 0
_refine_ls_number_parameters 226
_refine_ls_number_reflns 4032
_refine_ls_number_restraints 0
_refine_ls_restrained_S_all 1.024
_refine_ls_R_factor_all 0.0322
_refine_ls_R_factor_gt 0.0294
_refine_ls_shift/su_max 0
_refine_ls_shift/su_mean 0
_refine_ls_structure_factor_coef Fsqd
_refine_ls_weighting_details 'w=1/[\s^2^(Fo^2^)+(0.0397P)^2^+1.2642P] where P=(Fo^2^+2Fc^2^)/3'
_refine_ls_weighting_scheme calc
_refine_ls_wR_factor_gt 0.0768
_refine_ls_wR_factor_ref 0.0785
_reflns_Friedel_coverage 0
_reflns_number_gt 3720
_reflns_number_total 4032
_reflns_threshold_expression 'I > 2\s(I)'
_cod_data_source_file suppl_j_ncrs-2021-0050_suppl.cif
_cod_data_source_block shelx
_cod_original_sg_symbol_H-M 'P 21/c'
_cod_database_code 8104686

loop_
_symmetry_equiv_pos_as_xyz
'x, y, z'
'-x, y+1/2, -z+1/2'
'-x, -y, -z'
'x, -y-1/2, z-1/2'

loop_
_atom_site_label
_atom_site_type_symbol
_atom_site_fract_x
_atom_site_fract_y
_atom_site_fract_z
_atom_site_U_iso_or_equiv
_atom_site_adp_type
_atom_site_occupancy
_atom_site_site_symmetry_order
_atom_site_calc_flag
_atom_site_refinement_flags_posn
_atom_site_refinement_flags_adp
_atom_site_refinement_flags_occupancy
_atom_site_disorder_assembly
_atom_site_disorder_group
C1 C 0.51616(17) 0.19246(16) 0.6658(3) 0.0159(4) Uani 1 1 d . . . . .
C2 C 0.42909(17) 0.19170(18) 0.5253(3) 0.0180(5) Uani 1 1 d . . . . .
H2A H 0.4198 0.2538 0.4829 0.022 Uiso 1 1 calc R U . . .
H2B H 0.3692 0.1746 0.554 0.022 Uiso 1 1 calc R U . . .
C3 C 0.44446(19) 0.1242(2) 0.4047(3) 0.0230(5) Uani 1 1 d . . . . .
H3A H 0.5052 0.1399 0.3773 0.028 Uiso 1 1 calc R U . . .
H3B H 0.4513 0.0615 0.4452 0.028 Uiso 1 1 calc R U . . .
C4 C 0.35708(18) 0.12804(19) 0.2644(3) 0.0202(5) Uani 1 1 d . . . . .
H4A H 0.2962 0.1163 0.2941 0.024 Uiso 1 1 calc R U . . .
H4B H 0.3528 0.1902 0.222 0.024 Uiso 1 1 calc R U . . .
C5 C 0.36496(17) 0.05896(16) 0.1441(3) 0.0159(5) Uani 1 1 d . . . . .
C6 C -0.06624(18) -0.12153(17) 0.1609(3) 0.0176(5) Uani 1 1 d . . . . .
C7 C -0.16274(18) -0.1385(2) 0.2035(3) 0.0243(5) Uani 1 1 d . . . . .
H7A H -0.2056 -0.1761 0.1253 0.029 Uiso 1 1 calc R U . . .
H7B H -0.1956 -0.0793 0.2057 0.029 Uiso 1 1 calc R U . . .
C8 C -0.1512(2) -0.18666(19) 0.3554(3) 0.0245(5) Uani 1 1 d . . . . .
H8A H -0.2165 -0.1937 0.373 0.029 Uiso 1 1 calc R U . . .
H8B H -0.1248 -0.2485 0.3492 0.029 Uiso 1 1 calc R U . . .
C9 C -0.0848(2) -0.1375(2) 0.4901(3) 0.0317(7) Uani 1 1 d . . . . .
H9A H -0.0297 -0.1101 0.4586 0.038 Uiso 1 1 calc R U . . .
H9B H -0.0573 -0.1837 0.5665 0.038 Uiso 1 1 calc R U . . .
C10 C -0.13254(18) -0.06194(18) 0.5629(3) 0.0195(5) Uani 1 1 d . . . . .
O1 O 0.59173(13) 0.23877(13) 0.6605(2) 0.0235(4) Uani 1 1 d . . . . .
O2 O 0.50993(14) 0.14622(14) 0.7787(2) 0.0277(4) Uani 1 1 d . . . . .
O1W O 0.05383(13) -0.16005(13) -0.1429(2) 0.0240(4) Uani 1 1 d . . . . .
H11W H 0.0156 -0.1311 -0.1881 0.036 Uiso 1 1 d R U . . .
H12W H 0.0372 -0.2114 -0.1714 0.036 Uiso 1 1 d R U . . .
O3 O 0.29968(13) -0.00266(13) 0.1063(2) 0.0242(4) Uani 1 1 d . . . . .
O2W O 0.37484(15) 0.00523(16) -0.2703(2) 0.0382(5) Uani 1 1 d . . . . .
H21W H 0.3267 0.0183 -0.3427 0.057 Uiso 1 1 d R U . . .
H22W H 0.4119 0.049 -0.2576 0.057 Uiso 1 1 d R U . . .
O4 O 0.43685(13) 0.06463(13) 0.0838(2) 0.0215(4) Uani 1 1 d . . . . .
O3W O 0.21968(14) -0.11833(16) -0.2416(2) 0.0348(5) Uani 1 1 d . . . . .
H31W H 0.206 -0.0829 -0.2932 0.052 Uiso 1 1 d R U . . .
H32W H 0.1653 -0.1289 -0.2213 0.052 Uiso 1 1 d R U . . .
O5 O -0.06442(14) -0.05736(14) 0.0690(2) 0.0259(4) Uani 1 1 d . . . . .
O4W O 0.26228(13) -0.20336(12) 0.0631(2) 0.0222(4) Uani 1 1 d . . . . .
H41W H 0.2893 -0.2233 0.1305 0.033 Uiso 1 1 d R U . . .
H42W H 0.2454 -0.2437 0.0114 0.033 Uiso 1 1 d R U . . .
O6 O 0.00898(13) -0.17032(13) 0.2169(2) 0.0250(4) Uani 1 1 d . . . . .
O5W O 0.23792(14) -0.13547(14) 0.3716(2) 0.0288(4) Uani 1 1 d . . . . .
H51W H 0.2915 -0.1455 0.3775 0.043 Uiso 1 1 d R U . . .
H52W H 0.2364 -0.0931 0.419 0.043 Uiso 1 1 d R U . . .
O7 O -0.19957(15) -0.01268(15) 0.4795(2) 0.0331(5) Uani 1 1 d . . . . .
O8 O -0.10218(15) -0.05047(14) 0.7027(2) 0.0282(4) Uani 1 1 d . . . . .
Sr1 Sr 0.13186(2) -0.07267(2) 0.10847(2) 0.01443(8) Uani 1 1 d . . . . .
Sr2 Sr 0.39088(2) -0.10281(2) -0.05032(2) 0.01555(8) Uani 1 1 d . . . . .

loop_
_atom_site_aniso_label
_atom_site_aniso_U_11
_atom_site_aniso_U_22
_atom_site_aniso_U_33
_atom_site_aniso_U_23
_atom_site_aniso_U_13
_atom_site_aniso_U_12
C1 0.0183(11) 0.0143(11) 0.0155(11) -0.0012(9) 0.0050(9) 0.0016(9)
C2 0.0169(10) 0.0200(12) 0.0165(11) -0.0014(9) 0.0030(9) 0.0014(9)
C3 0.0244(12) 0.0256(13) 0.0164(12) -0.0036(10) 0.0003(10) 0.0069(10)
C4 0.0177(11) 0.0241(13) 0.0187(12) -0.0045(10) 0.0047(9) 0.0007(10)
C5 0.0146(10) 0.0156(11) 0.0158(11) 0.0014(9) 0.0007(8) 0.0006(8)
C6 0.0175(11) 0.0202(12) 0.0150(11) 0.0009(9) 0.0043(9) -0.0004(9)
C7 0.0178(12) 0.0360(15) 0.0188(12) -0.0006(11) 0.0041(9) 0.0002(11)
C8 0.0310(13) 0.0225(13) 0.0246(13) -0.0010(11) 0.0156(11) -0.0030(11)
C9 0.0329(14) 0.0431(18) 0.0172(13) -0.0066(12) 0.0031(11) 0.0153(13)
C10 0.0186(11) 0.0215(13) 0.0172(12) 0.0000(9) 0.0026(9) -0.0005(9)
O1 0.0180(8) 0.0255(10) 0.0254(9) 0.0065(8) 0.0027(7) -0.0041(7)
O2 0.0276(10) 0.0328(11) 0.0195(9) 0.0070(8) 0.0001(7) -0.0093(8)
O1W 0.0210(9) 0.0236(10) 0.0237(9) -0.0051(7) -0.0010(7) 0.0022(7)
O3 0.0193(8) 0.0220(10) 0.0340(10) -0.0103(8) 0.0119(7) -0.0074(7)
O2W 0.0261(10) 0.0431(13) 0.0361(12) 0.0198(10) -0.0085(9) -0.0142(9)
O4 0.0178(8) 0.0241(10) 0.0254(10) -0.0044(7) 0.0105(7) -0.0041(7)
O3W 0.0225(10) 0.0440(13) 0.0334(11) 0.0151(10) -0.0007(8) -0.0059(9)
O5 0.0233(9) 0.0278(10) 0.0265(10) 0.0109(8) 0.0063(8) 0.0032(8)
O4W 0.0257(9) 0.0202(9) 0.0186(9) 0.0007(7) 0.0018(7) 0.0006(7)
O6 0.0191(8) 0.0260(10) 0.0314(10) 0.0114(8) 0.0093(7) 0.0030(7)
O5W 0.0288(10) 0.0316(11) 0.0253(10) -0.0002(8) 0.0059(8) 0.0120(8)
O7 0.0358(11) 0.0338(11) 0.0238(10) -0.0029(8) -0.0032(8) 0.0148(9)
O8 0.0324(10) 0.0314(11) 0.0169(9) -0.0048(8) -0.0004(8) 0.0111(8)
Sr1 0.01275(12) 0.01596(13) 0.01440(13) 0.00093(7) 0.00320(9) 0.00039(7)
Sr2 0.01483(12) 0.01676(14) 0.01516(13) -0.00155(8) 0.00407(9) -0.00101(7)

loop_
_atom_type_symbol
_atom_type_description
_atom_type_scat_dispersion_real
_atom_type_scat_dispersion_imag
_atom_type_scat_source
C C 0.0033 0.0016 'International Tables Vol C Tables 4.2.6.8 and 6.1.1.4'
H H 0 0 'International Tables Vol C Tables 4.2.6.8 and 6.1.1.4'
O O 0.0106 0.006 'International Tables Vol C Tables 4.2.6.8 and 6.1.1.4'
Sr Sr -1.5307 3.2498 'International Tables Vol C Tables 4.2.6.8 and 6.1.1.4'

loop_
_geom_angle_atom_site_label_1
_geom_angle_atom_site_label_2
_geom_angle_atom_site_label_3
_geom_angle
_geom_angle_site_symmetry_1
_geom_angle_site_symmetry_3
O2 C1 O1 123.5(2) . .
O2 C1 C2 118.9(2) . .
O1 C1 C2 117.6(2) . .
C1 C2 C3 112.66(19) . .
C1 C2 H2A 109.1 . .
C3 C2 H2A 109.1 . .
C1 C2 H2B 109.1 . .
C3 C2 H2B 109.1 . .
H2A C2 H2B 107.8 . .
C4 C3 C2 110.8(2) . .
C4 C3 H3A 109.5 . .
C2 C3 H3A 109.5 . .
C4 C3 H3B 109.5 . .
C2 C3 H3B 109.5 . .
H3A C3 H3B 108.1 . .
C5 C4 C3 113.5(2) . .
C5 C4 H4A 108.9 . .
C3 C4 H4A 108.9 . .
C5 C4 H4B 108.9 . .
C3 C4 H4B 108.9 . .
H4A C4 H4B 107.7 . .
O3 C5 O4 121.7(2) . .
O3 C5 C4 118.9(2) . .
O4 C5 C4 119.4(2) . .
O3 C5 Sr2 58.59(12) . .
O4 C5 Sr2 64.03(13) . .
C4 C5 Sr2 169.86(17) . .
O5 C6 O6 121.8(2) . .
O5 C6 C7 117.7(2) . .
O6 C6 C7 120.6(2) . .
O5 C6 Sr1 62.74(13) . .
O6 C6 Sr1 59.43(12) . .
C7 C6 Sr1 173.16(17) . .
C6 C7 C8 114.6(2) . .
C6 C7 H7A 108.6 . .
C8 C7 H7A 108.6 . .
C6 C7 H7B 108.6 . .
C8 C7 H7B 108.6 . .
H7A C7 H7B 107.6 . .
C9 C8 C7 115.4(2) . .
C9 C8 H8A 108.4 . .
C7 C8 H8A 108.4 . .
C9 C8 H8B 108.4 . .
C7 C8 H8B 108.4 . .
H8A C8 H8B 107.5 . .
C8 C9 C10 116.6(2) . .
C8 C9 H9A 108.1 . .
C10 C9 H9A 108.1 . .
C8 C9 H9B 108.1 . .
C10 C9 H9B 108.1 . .
H9A C9 H9B 107.3 . .
O8 C10 O7 123.2(2) . .
O8 C10 C9 118.3(2) . .
O7 C10 C9 118.5(2) . .
C1 O1 Sr2 131.31(16) . 2_655
C1 O2 Sr2 141.97(16) . 3_656
Sr1 O1W H11W 108 . .
Sr1 O1W H12W 139.2 . .
H11W O1W H12W 103.8 . .
C5 O3 Sr1 151.49(16) . .
C5 O3 Sr2 96.97(14) . .
Sr1 O3 Sr2 111.53(7) . .
Sr2 O2W H21W 131.7 . .
Sr2 O2W H22W 116.6 . .
H21W O2W H22W 107.1 . .
C5 O4 Sr2 160.02(17) . 3_655
C5 O4 Sr2 91.10(14) . .
Sr2 O4 Sr2 104.87(6) 3_655 .
Sr2 O3W H31W 116.5 . .
Sr2 O3W H32W 126.5 . .
H31W O3W H32W 100.4 . .
C6 O5 Sr1 156.76(16) . 3
C6 O5 Sr1 92.63(14) . .
Sr1 O5 Sr1 110.48(7) 3 .
Sr2 O4W Sr1 102.92(6) . .
Sr2 O4W H41W 107.4 . .
Sr1 O4W H41W 112.3 . .
Sr2 O4W H42W 107.7 . .
Sr1 O4W H42W 121.3 . .
H41W O4W H42W 104.6 . .
C6 O6 Sr1 96.01(15) . .
Sr1 O5W H51W 116.4 . .
Sr1 O5W H52W 99 . .
H51W O5W H52W 106.9 . .
C10 O8 Sr1 134.84(17) . 3_556
O5 Sr1 O3 83.75(6) 3 .
O5 Sr1 O8 79.80(6) 3 3_556
O3 Sr1 O8 92.29(6) . 3_556
O5 Sr1 O1W 77.61(6) 3 .
O3 Sr1 O1W 111.03(6) . .
O8 Sr1 O1W 145.20(6) 3_556 .
O5 Sr1 O6 118.58(6) 3 .
O3 Sr1 O6 155.66(6) . .
O8 Sr1 O6 83.12(7) 3_556 .
O1W Sr1 O6 84.86(6) . .
O5 Sr1 O5W 151.45(7) 3 .
O3 Sr1 O5W 81.00(6) . .
O8 Sr1 O5W 76.86(6) 3_556 .
O1W Sr1 O5W 130.52(6) . .
O6 Sr1 O5W 74.67(6) . .
O5 Sr1 O5 69.52(7) 3 .
O3 Sr1 O5 150.95(6) . .
O8 Sr1 O5 72.48(6) 3_556 .
O1W Sr1 O5 74.97(6) . .
O6 Sr1 O5 49.08(6) . .
O5W Sr1 O5 117.64(6) . .
O5 Sr1 O4W 124.95(6) 3 .
O3 Sr1 O4W 67.77(6) . .
O8 Sr1 O4W 143.63(6) 3_556 .
O1W Sr1 O4W 70.99(6) . .
O6 Sr1 O4W 102.50(6) . .
O5W Sr1 O4W 70.35(6) . .
O5 Sr1 O4W 137.45(6) . .
O5 Sr1 C6 94.13(6) 3 .
O3 Sr1 C6 167.28(6) . .
O8 Sr1 C6 74.99(7) 3_556 .
O1W Sr1 C6 80.59(6) . .
O6 Sr1 C6 24.56(6) . .
O5W Sr1 C6 95.47(6) . .
O5 Sr1 C6 24.63(6) . .
O4W Sr1 C6 122.70(6) . .
O5 Sr1 Sr2 93.69(4) 3 .
O3 Sr1 Sr2 34.50(4) . .
O8 Sr1 Sr2 126.61(5) 3_556 .
O1W Sr1 Sr2 81.15(4) . .
O6 Sr1 Sr2 140.96(4) . .
O5W Sr1 Sr2 87.26(4) . .
O5 Sr1 Sr2 153.15(4) . .
O4W Sr1 Sr2 38.45(4) . .
C6 Sr1 Sr2 158.09(5) . .
O5 Sr1 Sr1 36.12(4) 3 3
O3 Sr1 Sr1 119.09(5) . 3
O8 Sr1 Sr1 72.93(4) 3_556 3
O1W Sr1 Sr1 73.19(4) . 3
O6 Sr1 Sr1 82.47(4) . 3
O5W Sr1 Sr1 143.91(4) . 3
O5 Sr1 Sr1 33.39(4) . 3
O4W Sr1 Sr1 143.15(4) . 3
C6 Sr1 Sr1 58.01(5) . 3
Sr2 Sr1 Sr1 126.822(10) . 3
O5 Sr1 H11W 65.4 3 .
O3 Sr1 H11W 113.5 . .
O8 Sr1 H11W 132.6 3_556 .
O1W Sr1 H11W 13.6 . .
O6 Sr1 H11W 86.4 . .
O5W Sr1 H11W 143.1 . .
O5 Sr1 H11W 66 . .
O4W Sr1 H11W 83.7 . .
C6 Sr1 H11W 76.6 . .
Sr2 Sr1 H11W 88.2 . .
Sr1 Sr1 H11W 59.9 3 .
O5 Sr1 H52W 137.3 3 .
O3 Sr1 H52W 79.4 . .
O8 Sr1 H52W 62.2 3_556 .
O1W Sr1 H52W 145.1 . .
O6 Sr1 H52W 77.4 . .
O5W Sr1 H52W 15.1 . .
O5 Sr1 H52W 112.6 . .
O4W Sr1 H52W 83.8 . .
C6 Sr1 H52W 94 . .
Sr2 Sr1 H52W 94 . .
Sr1 Sr1 H52W 132.3 3 .
H11W Sr1 H52W 156.8 . .
O2W Sr2 O1 103.66(7) . 2_645
O2W Sr2 O4 70.28(6) . 3_655
O1 Sr2 O4 87.49(6) 2_645 3_655
O2W Sr2 O3W 68.50(6) . .
O1 Sr2 O3W 79.53(7) 2_645 .
O4 Sr2 O3W 132.07(6) 3_655 .
O2W Sr2 O3 98.35(7) . .
O1 Sr2 O3 146.57(6) 2_645 .
O4 Sr2 O3 123.90(6) 3_655 .
O3W Sr2 O3 85.62(7) . .
O2W Sr2 O2 146.64(6) . 3_656
O1 Sr2 O2 94.77(6) 2_645 3_656
O4 Sr2 O2 83.21(6) 3_655 3_656
O3W Sr2 O2 143.30(6) . 3_656
O3 Sr2 O2 79.58(6) . 3_656
O2W Sr2 O4 76.94(7) . .
O1 Sr2 O4 161.41(5) 2_645 .
O4 Sr2 O4 75.13(6) 3_655 .
O3W Sr2 O4 117.03(7) . .
O3 Sr2 O4 49.07(5) . .
O2 Sr2 O4 76.93(6) 3_656 .
O2W Sr2 O4W 135.06(6) . .
O1 Sr2 O4W 79.20(6) 2_645 .
O4 Sr2 O4W 153.48(6) 3_655 .
O3W Sr2 O4W 68.06(6) . .
O3 Sr2 O4W 67.46(6) . .
O2 Sr2 O4W 75.24(6) 3_656 .
O4 Sr2 O4W 113.84(5) . .
O2W Sr2 C5 89.78(7) . .
O1 Sr2 C5 166.36(6) 2_645 .
O4 Sr2 C5 99.47(6) 3_655 .
O3W Sr2 C5 103.73(7) . .
O3 Sr2 C5 24.43(6) . .
O2 Sr2 C5 74.60(6) 3_656 .
O4 Sr2 C5 24.87(6) . .
O4W Sr2 C5 89.66(6) . .
O2W Sr2 Sr2 69.31(5) . 3_655
O1 Sr2 Sr2 125.99(4) 2_645 3_655
O4 Sr2 Sr2 38.80(4) 3_655 3_655
O3W Sr2 Sr2 134.86(5) . 3_655
O3 Sr2 Sr2 85.25(4) . 3_655
O2 Sr2 Sr2 77.35(4) 3_656 3_655
O4 Sr2 Sr2 36.33(4) . 3_655
O4W Sr2 Sr2 144.14(4) . 3_655
C5 Sr2 Sr2 60.84(5) . 3_655
O2W Sr2 Sr1 107.70(5) . .
O1 Sr2 Sr1 113.94(4) 2_645 .
O4 Sr2 Sr1 157.85(4) 3_655 .
O3W Sr2 Sr1 61.45(5) . .
O3 Sr2 Sr1 33.97(4) . .
O2 Sr2 Sr1 89.21(4) 3_656 .
O4 Sr2 Sr1 82.90(4) . .
O4W Sr2 Sr1 38.63(4) . .
C5 Sr2 Sr1 58.40(4) . .
Sr2 Sr2 Sr1 119.185(10) 3_655 .
O2W Sr2 H22W 14.1 . .
O1 Sr2 H22W 112 2_645 .
O4 Sr2 H22W 60.9 3_655 .
O3W Sr2 H22W 81.7 . .
O3 Sr2 H22W 95.1 . .
O2 Sr2 H22W 132.6 3_656 .
O4 Sr2 H22W 65.3 . .
O4W Sr2 H22W 145.6 . .
C5 Sr2 H22W 81.7 . .
Sr2 Sr2 H22W 55.3 3_655 .
Sr1 Sr2 H22W 112.2 . .
O2W Sr2 H31W 57 . .
O1 Sr2 H31W 86.7 2_645 .
O4 Sr2 H31W 123.6 3_655 .
O3W Sr2 H31W 12 . .
O3 Sr2 H31W 84.5 . .
O2 Sr2 H31W 153.2 3_656 .
O4 Sr2 H31W 108.3 . .
O4W Sr2 H31W 78.8 . .
C5 Sr2 H31W 99 . .
Sr2 Sr2 H31W 122.9 3_655 .
Sr1 Sr2 H31W 66 . .
H22W Sr2 H31W 69.9 . .

loop_
_geom_bond_atom_site_label_1
_geom_bond_atom_site_label_2
_geom_bond_distance
_geom_bond_site_symmetry_2
C1 O2 1.250(3) .
C1 O1 1.258(3) .
C1 C2 1.524(3) .
C2 C3 1.526(3) .
C2 H2A 0.97 .
C2 H2B 0.97 .
C3 C4 1.526(3) .
C3 H3A 0.97 .
C3 H3B 0.97 .
C4 C5 1.508(3) .
C4 H4A 0.97 .
C4 H4B 0.97 .
C5 O3 1.253(3) .
C5 O4 1.265(3) .
C5 Sr2 3.008(2) .
C6 O5 1.254(3) .
C6 O6 1.256(3) .
C6 C7 1.514(3) .
C6 Sr1 3.005(2) .
C7 C8 1.525(4) .
C7 H7A 0.97 .
C7 H7B 0.97 .
C8 C9 1.513(4) .
C8 H8A 0.97 .
C8 H8B 0.97 .
C9 C10 1.516(4) .
C9 H9A 0.97 .
C9 H9B 0.97 .
C10 O8 1.250(3) .
C10 O7 1.261(3) .
O1 Sr2 2.5292(18) 2_655
O2 Sr2 2.5902(19) 3_656
O1W Sr1 2.6012(18) .
O1W H11W 0.7177 .
O1W H12W 0.7976 .
O3 Sr1 2.5513(17) .
O3 Sr2 2.5862(18) .
O2W Sr2 2.508(2) .
O2W H21W 0.8335 .
O2W H22W 0.8034 .
O4 Sr2 2.5571(17) 3_655
O4 Sr2 2.7046(18) .
O3W Sr2 2.579(2) .
O3W H31W 0.688 .
O3W H32W 0.8395 .
O5 Sr1 2.4967(18) 3
O5 Sr1 2.6743(19) .
O4W Sr2 2.7100(18) .
O4W Sr1 2.7205(18) .
O4W H41W 0.696 .
O4W H42W 0.7483 .
O6 Sr1 2.6019(18) .
O5W Sr1 2.6392(19) .
O5W H51W 0.7494 .
O5W H52W 0.7512 .
O8 Sr1 2.5821(19) 3_556
Sr1 O5 2.4967(18) 3
Sr1 O8 2.5820(19) 3_556
Sr1 Sr2 4.2475(4) .
Sr1 Sr1 4.2494(5) 3
Sr1 H11W 2.9039 .
Sr1 H52W 2.8549 .
Sr2 O1 2.5292(18) 2_645
Sr2 O4 2.5572(17) 3_655
Sr2 O2 2.5902(19) 3_656
Sr2 Sr2 4.1718(5) 3_655
Sr2 H22W 2.9564 .
Sr2 H31W 2.951 .

loop_
_geom_hbond_atom_site_label_D
_geom_hbond_atom_site_label_H
_geom_hbond_atom_site_label_A
_geom_hbond_distance_DH
_geom_hbond_distance_HA
_geom_hbond_distance_DA
_geom_hbond_angle_DHA
_geom_hbond_site_symmetry_A
C9 H9B O6 0.97 2.55 3.502(4) 167.2 4_556
C9 H9A O6 0.97 2.56 3.142(3) 118.7 .
O1W H11W O8 0.72 2.05 2.761(3) 173.1 1_554
O1W H12W O6 0.8 1.97 2.753(3) 166.2 4
O2W H21W O7 0.83 1.89 2.689(3) 160.3 3
O2W H22W O2 0.8 1.92 2.725(3) 175 1_554
O3W H31W O7 0.69 2.17 2.839(3) 162.8 3
O3W H32W O1W 0.84 1.92 2.756(3) 170.5 .
O4W H41W O1 0.7 2.2 2.853(3) 158.2 3_656
O4W H42W O5W 0.75 2.14 2.874(3) 165 4
O5W H51W O1 0.75 2.2 2.880(3) 150.3 3_656
O5W H52W O7 0.75 1.92 2.657(3) 166.6 3_556
C9 H9A O6 0.97 2.56 3.142(3) 118.7 .
C9 H9B O6 0.97 2.55 3.502(4) 167.2 4_556
O1W H11W O8 0.72 2.05 2.761(3) 173.1 1_554
O1W H12W O6 0.8 1.97 2.753(3) 166.2 4
O2W H21W O7 0.83 1.89 2.689(3) 160.3 3
O2W H22W O2 0.8 1.92 2.725(3) 175 1_554
O3W H31W O7 0.69 2.17 2.839(3) 162.8 3
O3W H32W O1W 0.84 1.92 2.756(3) 170.5 .
O4W H41W O1 0.7 2.2 2.853(3) 158.2 3_656
O4W H42W O5W 0.75 2.14 2.874(3) 165 4
O5W H51W O1 0.75 2.2 2.880(3) 150.3 3_656
O5W H52W O7 0.75 1.92 2.657(3) 166.6 3_556

loop_
_geom_torsion_atom_site_label_1
_geom_torsion_atom_site_label_2
_geom_torsion_atom_site_label_3
_geom_torsion_atom_site_label_4
_geom_torsion
_geom_torsion_site_symmetry_1
_geom_torsion_site_symmetry_2
_geom_torsion_site_symmetry_3
_geom_torsion_site_symmetry_4
O2 C1 C2 C3 -98.9(3) . . . .
O1 C1 C2 C3 79.8(3) . . . .
C1 C2 C3 C4 -178.2(2) . . . .
C2 C3 C4 C5 -176.8(2) . . . .
C3 C4 C5 O3 118.2(3) . . . .
C3 C4 C5 O4 -62.0(3) . . . .
C3 C4 C5 Sr2 45.4(10) . . . .
O5 C6 C7 C8 -156.4(2) . . . .
O6 C6 C7 C8 23.4(4) . . . .
C6 C7 C8 C9 57.5(3) . . . .
C7 C8 C9 C10 84.9(3) . . . .
C8 C9 C10 O8 146.7(3) . . . .
C8 C9 C10 O7 -34.6(4) . . . .
O2 C1 O1 Sr2 -139.9(2) . . . 2_655
C2 C1 O1 Sr2 41.5(3) . . . 2_655
O1 C1 O2 Sr2 0.4(4) . . . 3_656
C2 C1 O2 Sr2 179.03(18) . . . 3_656
O4 C5 O3 Sr1 -168.5(2) . . . .
C4 C5 O3 Sr1 11.4(5) . . . .
Sr2 C5 O3 Sr1 -180.0(4) . . . .
O4 C5 O3 Sr2 11.5(3) . . . .
C4 C5 O3 Sr2 -168.63(18) . . . .
O3 C5 O4 Sr2 -154.4(4) . . . 3_655
C4 C5 O4 Sr2 25.7(6) . . . 3_655
Sr2 C5 O4 Sr2 -143.5(5) . . . 3_655
O3 C5 O4 Sr2 -10.9(2) . . . .
C4 C5 O4 Sr2 169.22(19) . . . .
O6 C6 O5 Sr1 178.5(3) . . . 3
C7 C6 O5 Sr1 -1.8(6) . . . 3
Sr1 C6 O5 Sr1 -174.1(5) . . . 3
O6 C6 O5 Sr1 -7.4(3) . . . .
C7 C6 O5 Sr1 172.3(2) . . . .
O5 C6 O6 Sr1 7.7(3) . . . .
C7 C6 O6 Sr1 -172.1(2) . . . .
O7 C10 O8 Sr1 -7.7(4) . . . 3_556
C9 C10 O8 Sr1 171.0(2) . . . 3_556
